data_1564111
loop_
_publ_author_name
'Liu, Daofu'
'Zhu, Qiyong'
'Wen, Guilin'
'Zhou, Weiwei'
'Wang, Xiaoling'
'Liang, Xian'
'Rong, Jiewei'
'Shao, Jiantao'

_publ_section_title
;
 Assembly of a Cd(II)-organic framework based on
 1,3,5-Tri(1H-imidazol-1-yl)benzene: Synthesis, crystal structure, and
 luminescent sensing property
;
_journal_name_full 'Inorganica Chimica Acta'
_journal_page_first 119891
_journal_paper_doi 10.1016/j.ica.2020.119891
_journal_volume 512
_journal_year 2020
_chemical_formula_moiety 'C30 H24 Cd N12, 4(C3 H7 N O), 2(N O3)'
_chemical_formula_sum 'C42 H52 Cd N18 O10'
_chemical_formula_weight 1081.41
_space_group_crystal_system monoclinic
_space_group_IT_number 14
_space_group_name_Hall '-P 2ybc'
_space_group_name_H-M_alt 'P 1 21/c 1'
_atom_sites_solution_hydrogens geom
_atom_sites_solution_primary iterative
_cell_angle_alpha 90
_cell_angle_beta 123.001(6)
_cell_angle_gamma 90
_cell_formula_units_Z 2
_cell_length_a 11.6372(11)
_cell_length_b 17.9200(15)
_cell_length_c 13.9861(13)
_cell_measurement_reflns_used 2324
_cell_measurement_temperature 296(2)
_cell_measurement_theta_max 23.39
_cell_measurement_theta_min 2.86
_cell_volume 2446.1(4)
_computing_cell_refinement 'SAINT v7.68A (Bruker, 2009)'
_computing_data_reduction 'SAINT v7.68A (Bruker, 2009)'
_computing_molecular_graphics 'Olex2 (Dolomanov et al., 2009)'
_computing_publication_material 'Olex2 (Dolomanov et al., 2009)'
_computing_structure_refinement 'ShelXL (Sheldrick, 2015)'
_computing_structure_solution 'olex2.solve (Bourhis et al., 2015)'
_diffrn_ambient_temperature 296.15
_diffrn_measured_fraction_theta_full 0.998
_diffrn_measured_fraction_theta_max 0.995
_diffrn_measurement_device_type 'CCD area detector'
_diffrn_measurement_method 'phi and omega scans'
_diffrn_radiation_monochromator graphite
_diffrn_radiation_type MoK\a
_diffrn_radiation_wavelength 0.71073
_diffrn_reflns_av_R_equivalents 0.0475
_diffrn_reflns_av_unetI/netI 0.0623
_diffrn_reflns_Laue_measured_fraction_full 0.998
_diffrn_reflns_Laue_measured_fraction_max 0.995
_diffrn_reflns_limit_h_max 15
_diffrn_reflns_limit_h_min -14
_diffrn_reflns_limit_k_max 18
_diffrn_reflns_limit_k_min -23
_diffrn_reflns_limit_l_max 11
_diffrn_reflns_limit_l_min -18
_diffrn_reflns_number 14400
_diffrn_reflns_point_group_measured_fraction_full 0.998
_diffrn_reflns_point_group_measured_fraction_max 0.995
_diffrn_reflns_theta_full 25.242
_diffrn_reflns_theta_max 27.530
_diffrn_reflns_theta_min 2.075
_exptl_absorpt_coefficient_mu 0.521
_exptl_absorpt_correction_T_max 0.7456
_exptl_absorpt_correction_T_min 0.6494
_exptl_absorpt_correction_type none
_exptl_absorpt_process_details
;
SADABS-2008/1 (Bruker,2008) was used for absorption correction.
wR2(int) was 0.0798 before and 0.0479 after correction.
The Ratio of minimum to maximum transmission is 0.8710.
The \l/2 correction factor is 0.0015.
;
_exptl_crystal_colour colourless
_exptl_crystal_density_diffrn 1.468
_exptl_crystal_density_meas .
_exptl_crystal_description BLOCK
_exptl_crystal_F_000 1116
_exptl_crystal_size_max 0.4
_exptl_crystal_size_mid 0.2
_exptl_crystal_size_min 0.2
_refine_diff_density_max 0.533
_refine_diff_density_min -0.371
_refine_diff_density_rms 0.074
_refine_ls_extinction_coef .
_refine_ls_extinction_method none
_refine_ls_goodness_of_fit_ref 1.026
_refine_ls_hydrogen_treatment constr
_refine_ls_matrix_type full
_refine_ls_number_parameters 322
_refine_ls_number_reflns 5600
_refine_ls_number_restraints 0
_refine_ls_restrained_S_all 1.026
_refine_ls_R_factor_all 0.0724
_refine_ls_R_factor_gt 0.0430
_refine_ls_shift/su_max 0.000
_refine_ls_shift/su_mean 0.000
_refine_ls_structure_factor_coef Fsqd
_refine_ls_weighting_details 'w=1/[\s^2^(Fo^2^)+(0.0447P)^2^+0.3692P] where P=(Fo^2^+2Fc^2^)/3'
_refine_ls_weighting_scheme calc
_refine_ls_wR_factor_gt 0.0946
_refine_ls_wR_factor_ref 0.1069
_reflns_Friedel_coverage 0.000
_reflns_Friedel_fraction_full .
_reflns_Friedel_fraction_max .
_reflns_number_gt 3846
_reflns_number_total 5600
_reflns_threshold_expression 'I > 2\s(I)'
_cod_data_source_file ICA-2020-512-119891.cif
_cod_data_source_block 1
_cod_database_code 1564111
_shelx_space_group_comment
;
The symmetry employed for this shelxl refinement is uniquely defined
by the following loop, which should always be used as a source of
symmetry information in preference to the above space-group names.
They are only intended as comments.
;
_olex2_refinement_description
;
1. Fixed Uiso
 At 1.2 times of:
  All C(H) groups
 At 1.5 times of:
  All C(H,H,H) groups
2.a Me refined with riding coordinates:
 C17(H17A,H17B,H17C), C18(H18A,H18B,H18C), C20(H20A,H20B,H20C), C21(H21A,H21B,
 H21C)
2.b Aromatic/amide H refined with riding coordinates:
 C2(H2), C4(H4), C6(H6), C7(H7), C8(H8), C9(H9), C10(H10), C11(H11), C12(H12),
 C13(H13), C14(H14), C15(H15), C16(H16), C19(H19)
;

loop_
_space_group_symop_operation_xyz
'x, y, z'
'-x, y+1/2, -z+1/2'
'-x, -y, -z'
'x, -y-1/2, z-1/2'

loop_
_atom_site_label
_atom_site_type_symbol
_atom_site_fract_x
_atom_site_fract_y
_atom_site_fract_z
_atom_site_U_iso_or_equiv
_atom_site_adp_type
_atom_site_occupancy
_atom_site_site_symmetry_order
_atom_site_calc_flag
_atom_site_refinement_flags_posn
_atom_site_refinement_flags_adp
_atom_site_refinement_flags_occupancy
_atom_site_disorder_assembly
_atom_site_disorder_group
Cd1 Cd 0.000000 0.500000 0.500000 0.02690(10) Uani 1 2 d S T P . .
C1 C 0.3535(3) 0.77225(16) 0.3133(3) 0.0313(7) Uani 1 1 d . . . . .
C2 C 0.2740(3) 0.71904(18) 0.3224(3) 0.0364(8) Uani 1 1 d . . . . .
H2 H 0.188643 0.731291 0.308819 0.044 Uiso 1 1 calc R . . . .
C3 C 0.3244(3) 0.64715(17) 0.3522(3) 0.0327(7) Uani 1 1 d . . . . .
C4 C 0.4515(3) 0.62797(17) 0.3739(3) 0.0341(7) Uani 1 1 d . . . . .
H4 H 0.484666 0.579543 0.394873 0.041 Uiso 1 1 calc R . . . .
C5 C 0.5285(3) 0.68291(16) 0.3637(3) 0.0285(7) Uani 1 1 d . . . . .
C6 C 0.4806(3) 0.75537(17) 0.3337(3) 0.0332(7) Uani 1 1 d . . . . .
H6 H 0.532951 0.791837 0.327376 0.040 Uiso 1 1 calc R . . . .
C7 C 0.1825(3) 0.86315(18) 0.1777(3) 0.0388(8) Uani 1 1 d . . . . .
H7 H 0.124042 0.828044 0.124099 0.047 Uiso 1 1 calc R . . . .
C8 C 0.2709(4) 0.9657(2) 0.2629(3) 0.0505(9) Uani 1 1 d . . . . .
H8 H 0.283850 1.016443 0.279155 0.061 Uiso 1 1 calc R . . . .
C9 C 0.3570(4) 0.91183(18) 0.3310(3) 0.0483(9) Uani 1 1 d . . . . .
H9 H 0.439233 0.918142 0.400888 0.058 Uiso 1 1 calc R . . . .
C10 C 0.1781(3) 0.59947(18) 0.4173(3) 0.0376(8) Uani 1 1 d . . . . .
H10 H 0.185438 0.641287 0.459719 0.045 Uiso 1 1 calc R . . . .
C11 C 0.2105(4) 0.52215(18) 0.3119(3) 0.0430(9) Uani 1 1 d . . . . .
H11 H 0.241332 0.500339 0.269533 0.052 Uiso 1 1 calc R . . . .
C12 C 0.1249(4) 0.49213(18) 0.3388(3) 0.0444(8) Uani 1 1 d . . . . .
H12 H 0.085074 0.445139 0.315749 0.053 Uiso 1 1 calc R . . . .
C13 C 0.7237(3) 0.59852(17) 0.4159(3) 0.0352(8) Uani 1 1 d . . . . .
H13 H 0.685504 0.555471 0.424450 0.042 Uiso 1 1 calc R . . . .
C14 C 0.8612(3) 0.67396(18) 0.4098(3) 0.0373(8) Uani 1 1 d . . . . .
H14 H 0.937974 0.692628 0.413332 0.045 Uiso 1 1 calc R . . . .
C15 C 0.7486(3) 0.71429(17) 0.3805(3) 0.0376(8) Uani 1 1 d . . . . .
H15 H 0.733946 0.764698 0.361829 0.045 Uiso 1 1 calc R . . . .
C16 C 0.2425(5) 0.6826(3) 0.0341(4) 0.0680(12) Uani 1 1 d . . . . .
H16 H 0.329717 0.703179 0.068278 0.082 Uiso 1 1 calc R . . . .
C17 C 0.3556(6) 0.5615(3) 0.0908(5) 0.0937(17) Uani 1 1 d . . . . .
H17A H 0.327648 0.510338 0.083407 0.141 Uiso 1 1 calc R . . . .
H17B H 0.404935 0.568596 0.054532 0.141 Uiso 1 1 calc R . . . .
H17C H 0.413616 0.574128 0.170165 0.141 Uiso 1 1 calc R . . . .
C18 C 0.1036(6) 0.5738(3) -0.0151(7) 0.144(3) Uani 1 1 d . . . . .
H18A H 0.115854 0.520702 -0.005710 0.217 Uiso 1 1 calc R . . . .
H18B H 0.057634 0.591183 0.020424 0.217 Uiso 1 1 calc R . . . .
H18C H 0.049592 0.585631 -0.094942 0.217 Uiso 1 1 calc R . . . .
C19 C 0.6691(5) 0.8095(3) 0.6102(4) 0.0775(14) Uani 1 1 d . . . . .
H19 H 0.618422 0.772614 0.617862 0.093 Uiso 1 1 calc R . . . .
C20 C 0.8498(5) 0.7184(2) 0.6769(4) 0.0792(14) Uani 1 1 d . . . . .
H20A H 0.938419 0.714897 0.687575 0.119 Uiso 1 1 calc R . . . .
H20B H 0.858719 0.711163 0.748656 0.119 Uiso 1 1 calc R . . . .
H20C H 0.790682 0.680667 0.624105 0.119 Uiso 1 1 calc R . . . .
C21 C 0.8757(6) 0.8470(3) 0.6232(5) 0.107(2) Uani 1 1 d . . . . .
H21A H 0.960475 0.824697 0.641778 0.161 Uiso 1 1 calc R . . . .
H21B H 0.828151 0.866079 0.546792 0.161 Uiso 1 1 calc R . . . .
H21C H 0.894237 0.887091 0.675292 0.161 Uiso 1 1 calc R . . . .
N1 N 0.2995(2) 0.84592(14) 0.2768(2) 0.0327(6) Uani 1 1 d . . . . .
N2 N 0.1609(2) 0.93518(14) 0.1659(2) 0.0360(6) Uani 1 1 d . . . . .
N3 N 0.2420(2) 0.59192(14) 0.3609(2) 0.0352(6) Uani 1 1 d . . . . .
N4 N 0.1046(2) 0.54051(14) 0.4048(2) 0.0342(6) Uani 1 1 d . . . . .
N5 N 0.6599(2) 0.66506(13) 0.3842(2) 0.0296(6) Uani 1 1 d . . . . .
N6 N 0.8466(2) 0.60178(14) 0.4334(2) 0.0343(6) Uani 1 1 d . . . . .
N7 N 0.2351(4) 0.6094(2) 0.0369(3) 0.0651(9) Uani 1 1 d . . . . .
N8 N 0.7918(4) 0.79153(19) 0.6320(3) 0.0645(10) Uani 1 1 d . . . . .
N9 N 0.5349(4) 0.89251(19) 0.1746(3) 0.0588(9) Uani 1 1 d . . . . .
O1 O 0.1467(3) 0.72607(18) -0.0089(3) 0.0890(11) Uani 1 1 d . . . . .
O2 O 0.6192(4) 0.8712(2) 0.5808(3) 0.1199(16) Uani 1 1 d . . . . .
O3 O 0.6473(3) 0.88966(17) 0.2688(3) 0.0858(10) Uani 1 1 d . . . . .
O4 O 0.4847(3) 0.95269(17) 0.1292(3) 0.0879(11) Uani 1 1 d . . . . .
O5 O 0.4749(4) 0.83424(18) 0.1280(3) 0.0945(11) Uani 1 1 d . . . . .

loop_
_atom_site_aniso_label
_atom_site_aniso_U_11
_atom_site_aniso_U_22
_atom_site_aniso_U_33
_atom_site_aniso_U_23
_atom_site_aniso_U_13
_atom_site_aniso_U_12
Cd1 0.02084(14) 0.02064(16) 0.04124(19) -0.00165(15) 0.01820(13) -0.00151(12)
C1 0.0312(15) 0.0267(16) 0.0381(18) 0.0081(14) 0.0201(14) 0.0064(12)
C2 0.0257(15) 0.0396(19) 0.049(2) 0.0061(16) 0.0232(15) 0.0056(13)
C3 0.0300(15) 0.0278(16) 0.043(2) 0.0061(14) 0.0219(15) 0.0013(12)
C4 0.0344(16) 0.0253(16) 0.047(2) 0.0064(15) 0.0254(15) 0.0054(13)
C5 0.0220(13) 0.0321(16) 0.0326(17) 0.0038(13) 0.0157(13) 0.0034(12)
C6 0.0294(15) 0.0291(17) 0.0441(19) 0.0071(14) 0.0219(14) 0.0004(12)
C7 0.0308(16) 0.0305(18) 0.048(2) 0.0050(15) 0.0170(16) 0.0042(13)
C8 0.054(2) 0.0301(19) 0.054(2) 0.0022(18) 0.0202(19) 0.0057(17)
C9 0.046(2) 0.033(2) 0.046(2) 0.0004(17) 0.0114(17) 0.0013(15)
C10 0.0360(17) 0.0337(18) 0.053(2) -0.0023(16) 0.0303(16) -0.0009(14)
C11 0.052(2) 0.0323(18) 0.058(2) -0.0072(16) 0.0386(19) -0.0035(15)
C12 0.053(2) 0.0323(19) 0.063(2) -0.0063(17) 0.0412(19) -0.0069(15)
C13 0.0305(15) 0.0238(16) 0.055(2) 0.0072(15) 0.0254(16) 0.0054(12)
C14 0.0307(16) 0.0361(18) 0.051(2) 0.0048(16) 0.0264(16) 0.0015(13)
C15 0.0344(16) 0.0279(17) 0.057(2) 0.0082(16) 0.0288(16) 0.0026(13)
C16 0.066(3) 0.056(3) 0.079(3) -0.001(2) 0.038(3) -0.001(2)
C17 0.123(5) 0.077(4) 0.102(4) 0.024(3) 0.074(4) 0.040(3)
C18 0.110(5) 0.097(5) 0.176(7) -0.009(5) 0.046(5) -0.046(4)
C19 0.068(3) 0.083(4) 0.058(3) -0.014(3) 0.020(2) 0.014(3)
C20 0.099(4) 0.062(3) 0.071(3) -0.001(2) 0.043(3) 0.023(3)
C21 0.096(4) 0.088(4) 0.110(5) -0.010(3) 0.038(4) -0.025(3)
N1 0.0266(13) 0.0275(14) 0.0431(17) 0.0061(12) 0.0184(12) 0.0055(10)
N2 0.0330(14) 0.0257(14) 0.0458(17) 0.0080(12) 0.0194(13) 0.0083(11)
N3 0.0326(13) 0.0303(14) 0.0497(18) 0.0059(13) 0.0269(13) 0.0015(11)
N4 0.0334(13) 0.0288(15) 0.0475(17) 0.0013(13) 0.0266(13) -0.0018(11)
N5 0.0268(12) 0.0250(13) 0.0399(16) 0.0039(11) 0.0200(12) 0.0029(10)
N6 0.0287(13) 0.0282(14) 0.0493(17) 0.0033(12) 0.0234(13) 0.0045(10)
N7 0.075(2) 0.051(2) 0.072(3) 0.0016(19) 0.041(2) 0.0034(18)
N8 0.065(2) 0.055(2) 0.057(2) -0.0055(18) 0.0229(19) 0.0071(18)
N9 0.071(2) 0.043(2) 0.074(3) 0.0123(19) 0.047(2) 0.0022(18)
O1 0.076(2) 0.061(2) 0.121(3) 0.013(2) 0.048(2) 0.0190(17)
O2 0.103(3) 0.097(3) 0.094(3) -0.010(2) 0.011(2) 0.047(2)
O3 0.072(2) 0.070(2) 0.090(3) 0.0211(19) 0.027(2) -0.0035(17)
O4 0.085(2) 0.0446(18) 0.119(3) 0.0227(19) 0.046(2) 0.0116(16)
O5 0.133(3) 0.054(2) 0.081(3) -0.0040(18) 0.048(2) -0.023(2)

loop_
_atom_type_symbol
_atom_type_description
_atom_type_scat_dispersion_real
_atom_type_scat_dispersion_imag
_atom_type_scat_source
C C 0.0033 0.0016 'International Tables Vol C Tables 4.2.6.8 and 6.1.1.4'
H H 0.0000 0.0000 'International Tables Vol C Tables 4.2.6.8 and 6.1.1.4'
Cd Cd -0.8075 1.2024 'International Tables Vol C Tables 4.2.6.8 and 6.1.1.4'
N N 0.0061 0.0033 'International Tables Vol C Tables 4.2.6.8 and 6.1.1.4'
O O 0.0106 0.0060 'International Tables Vol C Tables 4.2.6.8 and 6.1.1.4'

loop_
_geom_angle_atom_site_label_1
_geom_angle_atom_site_label_2
_geom_angle_atom_site_label_3
_geom_angle
_geom_angle_site_symmetry_1
_geom_angle_site_symmetry_3
N2 Cd1 N2 180.0 4_576 2_545
N2 Cd1 N4 91.55(9) 4_576 .
N2 Cd1 N4 88.45(9) 4_576 3_566
N2 Cd1 N4 88.45(9) 2_545 .
N2 Cd1 N4 91.55(9) 2_545 3_566
N2 Cd1 N6 88.16(9) 4_576 3_666
N2 Cd1 N6 91.84(9) 4_576 1_455
N2 Cd1 N6 91.84(9) 2_545 3_666
N2 Cd1 N6 88.16(9) 2_545 1_455
N4 Cd1 N4 180.0 3_566 .
N4 Cd1 N6 92.95(9) . 1_455
N4 Cd1 N6 87.05(9) . 3_666
N4 Cd1 N6 92.95(9) 3_566 3_666
N4 Cd1 N6 87.05(9) 3_566 1_455
N6 Cd1 N6 180.0 3_666 1_455
C2 C1 N1 118.9(3) . .
C6 C1 C2 121.8(3) . .
C6 C1 N1 119.3(3) . .
C3 C2 C1 118.4(3) . .
C2 C3 N3 118.5(3) . .
C4 C3 C2 121.7(3) . .
C4 C3 N3 119.8(3) . .
C3 C4 C5 118.3(3) . .
C4 C5 N5 120.0(3) . .
C6 C5 C4 121.3(3) . .
C6 C5 N5 118.7(3) . .
C1 C6 C5 118.6(3) . .
N2 C7 N1 111.9(3) . .
C9 C8 N2 110.4(3) . .
C8 C9 N1 106.1(3) . .
N4 C10 N3 111.5(3) . .
C12 C11 N3 105.1(3) . .
C11 C12 N4 110.9(3) . .
N6 C13 N5 111.8(3) . .
C15 C14 N6 110.6(3) . .
C14 C15 N5 105.6(3) . .
O1 C16 N7 126.5(4) . .
O2 C19 N8 123.8(6) . .
C7 N1 C1 125.5(3) . .
C7 N1 C9 106.8(3) . .
C9 N1 C1 127.7(3) . .
C7 N2 Cd1 127.4(2) . 2
C7 N2 C8 104.8(3) . .
C8 N2 Cd1 126.3(2) . 2
C10 N3 C3 126.0(3) . .
C10 N3 C11 107.4(3) . .
C11 N3 C3 126.7(3) . .
C10 N4 Cd1 132.4(2) . .
C10 N4 C12 105.1(3) . .
C12 N4 Cd1 121.0(2) . .
C13 N5 C5 127.0(2) . .
C13 N5 C15 106.8(2) . .
C15 N5 C5 126.1(2) . .
C13 N6 Cd1 123.5(2) . 1_655
C13 N6 C14 105.2(2) . .
C14 N6 Cd1 131.23(19) . 1_655
C16 N7 C17 122.8(4) . .
C16 N7 C18 119.8(4) . .
C18 N7 C17 117.4(4) . .
C19 N8 C20 120.5(4) . .
C19 N8 C21 120.4(4) . .
C21 N8 C20 118.8(4) . .
O4 N9 O3 120.7(4) . .
O5 N9 O3 119.3(4) . .
O5 N9 O4 120.0(4) . .

loop_
_geom_bond_atom_site_label_1
_geom_bond_atom_site_label_2
_geom_bond_distance
_geom_bond_site_symmetry_2
Cd1 N2 2.347(3) 4_576
Cd1 N2 2.347(3) 2_545
Cd1 N4 2.355(2) .
Cd1 N4 2.355(2) 3_566
Cd1 N6 2.360(2) 1_455
Cd1 N6 2.360(2) 3_666
C1 C2 1.382(4) .
C1 C6 1.378(4) .
C1 N1 1.432(4) .
C2 C3 1.382(4) .
C3 C4 1.381(4) .
C3 N3 1.428(4) .
C4 C5 1.391(4) .
C5 C6 1.385(4) .
C5 N5 1.430(3) .
C7 N1 1.347(4) .
C7 N2 1.308(4) .
C8 C9 1.343(5) .
C8 N2 1.373(4) .
C9 N1 1.366(4) .
C10 N3 1.355(4) .
C10 N4 1.309(4) .
C11 C12 1.353(5) .
C11 N3 1.376(4) .
C12 N4 1.378(4) .
C13 N5 1.346(4) .
C13 N6 1.314(3) .
C14 C15 1.350(4) .
C14 N6 1.368(4) .
C15 N5 1.380(4) .
C16 N7 1.317(5) .
C16 O1 1.217(5) .
C17 N7 1.455(5) .
C18 N7 1.437(6) .
C19 N8 1.327(5) .
C19 O2 1.211(5) .
C20 N8 1.452(5) .
C21 N8 1.445(6) .
N9 O3 1.253(4) .
N9 O4 1.226(4) .
N9 O5 1.228(4) .
